data_7209653
loop_
_publ_author_name
'Wang, Lei'
'Zhao, Lei'
'Hu, Yanjing'
'Wang, Wenqiang'
'Chen, Ruixin'
'Yang, Yu'

_publ_section_title
;
 A cooperation molecular recognition study: syntheses and analysis of
 supramolecular assemblies of tetrafluoroterephthalic acid with some aza
 compounds
;
_journal_issue 15
_journal_name_full CrystEngComm
_journal_page_first 2835
_journal_paper_doi 10.1039/c3ce26865a
_journal_volume 15
_journal_year 2013
_chemical_formula_moiety 'C20 H10 F4 N4 O5'
_chemical_formula_sum 'C20 H10 F4 N4 O5'
_chemical_formula_weight 462.32
_chemical_melting_point ?
_chemical_name_systematic
;
?
;
_space_group_IT_number 13
_symmetry_cell_setting monoclinic
_symmetry_space_group_name_Hall '-P 2yc'
_symmetry_space_group_name_H-M 'P 1 2/c 1'
_atom_sites_solution_hydrogens geom
_atom_sites_solution_primary direct
_atom_sites_solution_secondary difmap
_audit_creation_method SHELXL-97
_cell_angle_alpha 90.00
_cell_angle_beta 100.97(3)
_cell_angle_gamma 90.00
_cell_formula_units_Z 2
_cell_length_a 10.041(2)
_cell_length_b 6.8049(14)
_cell_length_c 13.405(3)
_cell_measurement_temperature 293(2)
_cell_volume 899.2(3)
_computing_cell_refinement 'Bruker SMART'
_computing_data_collection 'Bruker SMART'
_computing_data_reduction 'Bruker SAINT'
_computing_molecular_graphics SHELXP-97
_computing_publication_material SHELXTL
_computing_structure_refinement 'SHELXL-97 (Sheldrick, 1997)'
_computing_structure_solution 'SHELXS-97 (Sheldrick, 1990)'
_diffrn_ambient_temperature 293(2)
_diffrn_detector_area_resol_mean 12.00cm
_diffrn_measured_fraction_theta_full 0.997
_diffrn_measured_fraction_theta_max 0.997
_diffrn_measurement_device_type 'CCD area detector'
_diffrn_measurement_method 'phi and omega scans'
_diffrn_radiation_monochromator graphite
_diffrn_radiation_source 'fine-focus sealed tube'
_diffrn_radiation_type MoK\a
_diffrn_radiation_wavelength 0.71073
_diffrn_reflns_av_R_equivalents 0.0259
_diffrn_reflns_av_sigmaI/netI 0.0235
_diffrn_reflns_limit_h_max 12
_diffrn_reflns_limit_h_min -12
_diffrn_reflns_limit_k_max 8
_diffrn_reflns_limit_k_min -8
_diffrn_reflns_limit_l_max 15
_diffrn_reflns_limit_l_min -17
_diffrn_reflns_number 8591
_diffrn_reflns_theta_full 27.48
_diffrn_reflns_theta_max 27.48
_diffrn_reflns_theta_min 2.99
_diffrn_standards_decay_% none
_diffrn_standards_interval_count none
_diffrn_standards_interval_time none
_diffrn_standards_number none
_exptl_absorpt_coefficient_mu 0.152
_exptl_absorpt_correction_T_max 0.0001
_exptl_absorpt_correction_T_min 0.0001
_exptl_absorpt_correction_type empirical
_exptl_absorpt_process_details SADABS
_exptl_crystal_colour colourless
_exptl_crystal_density_diffrn 1.708
_exptl_crystal_density_method 'not measured'
_exptl_crystal_description block
_exptl_crystal_F_000 468
_exptl_crystal_size_max 0.25
_exptl_crystal_size_mid 0.21
_exptl_crystal_size_min 0.16
_refine_diff_density_max 0.382
_refine_diff_density_min -0.274
_refine_diff_density_rms 0.068
_refine_ls_extinction_method none
_refine_ls_goodness_of_fit_ref 1.087
_refine_ls_hydrogen_treatment mixed
_refine_ls_matrix_type full
_refine_ls_number_parameters 150
_refine_ls_number_reflns 2057
_refine_ls_number_restraints 0
_refine_ls_restrained_S_all 1.087
_refine_ls_R_factor_all 0.0382
_refine_ls_R_factor_gt 0.0356
_refine_ls_shift/su_max 0.001
_refine_ls_shift/su_mean 0.000
_refine_ls_structure_factor_coef Fsqd
_refine_ls_weighting_details 'calc w=1/[\s^2^(Fo^2^)+(0.0577P)^2^+0.3777P] where P=(Fo^2^+2Fc^2^)/3'
_refine_ls_weighting_scheme calc
_refine_ls_wR_factor_gt 0.0997
_refine_ls_wR_factor_ref 0.1011
_reflns_number_gt 1866
_reflns_number_total 2057
_reflns_threshold_expression >2sigma(I)
_cod_data_source_file c3ce26865a.txt
_cod_data_source_block w5
_cod_depositor_comments
;
The following automatic conversions were performed:

'_chemical_melting_point' value 'not measured' was changed to '?' -
the value is undefined or not given.

Automatic conversion script
Id: cif_fix_values 1891 2012-01-12 08:04:46Z andrius 
;
_cod_original_sg_symbol_H-M P2/c
_cod_database_code 7209653

loop_
_symmetry_equiv_pos_as_xyz
'x, y, z'
'-x, y, -z+1/2'
'-x, -y, -z'
'x, -y, z-1/2'

loop_
_atom_site_label
_atom_site_type_symbol
_atom_site_fract_x
_atom_site_fract_y
_atom_site_fract_z
_atom_site_U_iso_or_equiv
_atom_site_adp_type
_atom_site_occupancy
_atom_site_symmetry_multiplicity
_atom_site_calc_flag
_atom_site_refinement_flags
F1 F 0.49311(7) 0.14442(11) 0.08970(6) 0.0215(2) Uani 1 1 d .
O1 O 1.5000 0.86972(18) 0.2500 0.0147(3) Uani 1 2 d S
F2 F 0.73764(7) 0.67130(11) -0.01874(6) 0.0210(2) Uani 1 1 d .
O2 O 0.76028(9) 0.11646(13) 0.05670(7) 0.0190(2) Uani 1 1 d .
H2 H 0.8344 0.0699 0.0819 0.080 Uiso 1 1 calc .
N1 N 0.99761(10) 0.97015(16) 0.12609(8) 0.0164(2) Uani 1 1 d .
O3 O 0.84857(9) 0.39302(14) 0.13287(8) 0.0233(2) Uani 1 1 d .
C9 C 1.23303(12) 1.02702(19) 0.19265(9) 0.0164(3) Uani 1 1 d .
H9 H 1.3033 1.1155 0.2138 0.080 Uiso 1 1 calc .
C10 C 1.39314(12) 0.74445(19) 0.22685(9) 0.0144(3) Uani 1 1 d .
C8 C 1.25694(12) 0.82534(18) 0.19488(9) 0.0142(3) Uani 1 1 d .
C6 C 1.02062(13) 0.77587(19) 0.12961(10) 0.0189(3) Uani 1 1 d .
H6 H 0.9483 0.6908 0.1082 0.080 Uiso 1 1 calc .
C2 C 0.62385(12) 0.40045(18) 0.03775(9) 0.0141(3) Uani 1 1 d .
N2 N 1.42917(10) 0.56151(16) 0.23472(8) 0.0174(2) Uani 1 1 d .
C4 C 0.49917(13) 0.31722(18) 0.04325(9) 0.0152(3) Uani 1 1 d .
C3 C 0.62136(12) 0.58535(18) -0.00636(9) 0.0149(3) Uani 1 1 d .
C7 C 1.10176(13) 1.09230(18) 0.15806(10) 0.0176(3) Uani 1 1 d .
H7 H 1.0851 1.2268 0.1570 0.080 Uiso 1 1 calc .
C5 C 1.14815(13) 0.69781(19) 0.16402(10) 0.0186(3) Uani 1 1 d .
H5 H 1.1612 0.5625 0.1665 0.080 Uiso 1 1 calc .
C1 C 0.75722(12) 0.30053(18) 0.08090(9) 0.0153(3) Uani 1 1 d .

loop_
_atom_site_aniso_label
_atom_site_aniso_U_11
_atom_site_aniso_U_22
_atom_site_aniso_U_33
_atom_site_aniso_U_23
_atom_site_aniso_U_13
_atom_site_aniso_U_12
F1 0.0174(4) 0.0150(4) 0.0313(4) 0.0106(3) 0.0029(3) 0.0003(3)
O1 0.0104(5) 0.0132(6) 0.0193(6) 0.000 -0.0001(5) 0.000
F2 0.0118(4) 0.0186(4) 0.0318(4) 0.0079(3) 0.0021(3) -0.0029(3)
O2 0.0147(4) 0.0145(5) 0.0254(5) -0.0008(3) -0.0023(4) 0.0025(3)
N1 0.0136(5) 0.0155(5) 0.0193(5) 0.0016(4) 0.0013(4) -0.0002(4)
O3 0.0164(4) 0.0161(5) 0.0330(5) 0.0002(4) -0.0068(4) -0.0008(3)
C9 0.0134(6) 0.0156(6) 0.0200(6) -0.0005(5) 0.0023(4) -0.0022(4)
C10 0.0121(5) 0.0156(6) 0.0149(5) -0.0004(4) 0.0013(4) -0.0021(4)
C8 0.0116(5) 0.0166(6) 0.0140(5) 0.0010(4) 0.0013(4) 0.0000(4)
C6 0.0144(6) 0.0161(6) 0.0245(6) 0.0006(5) -0.0006(5) -0.0024(5)
C2 0.0130(5) 0.0134(6) 0.0149(6) 0.0000(4) 0.0000(4) 0.0009(4)
N2 0.0121(5) 0.0162(5) 0.0225(5) 0.0003(4) -0.0002(4) 0.0004(4)
C4 0.0168(6) 0.0110(6) 0.0169(6) 0.0029(4) 0.0007(4) 0.0002(4)
C3 0.0113(5) 0.0150(6) 0.0179(6) 0.0009(4) 0.0019(4) -0.0024(4)
C7 0.0156(6) 0.0138(6) 0.0231(6) 0.0007(5) 0.0027(5) -0.0002(4)
C5 0.0160(6) 0.0133(6) 0.0247(6) 0.0005(5) -0.0001(5) -0.0012(5)
C1 0.0128(5) 0.0150(6) 0.0175(6) 0.0034(4) 0.0017(4) 0.0007(4)

loop_
_atom_type_symbol
_atom_type_description
_atom_type_scat_dispersion_real
_atom_type_scat_dispersion_imag
_atom_type_scat_source
C C 0.0033 0.0016 'International Tables Vol C Tables 4.2.6.8 and 6.1.1.4'
H H 0.0000 0.0000 'International Tables Vol C Tables 4.2.6.8 and 6.1.1.4'
N N 0.0061 0.0033 'International Tables Vol C Tables 4.2.6.8 and 6.1.1.4'
O O 0.0106 0.0060 'International Tables Vol C Tables 4.2.6.8 and 6.1.1.4'
F F 0.0171 0.0103 'International Tables Vol C Tables 4.2.6.8 and 6.1.1.4'

loop_
_geom_angle_atom_site_label_1
_geom_angle_atom_site_label_2
_geom_angle_atom_site_label_3
_geom_angle
_geom_angle_site_symmetry_1
_geom_angle_site_symmetry_3
C10 O1 C10 102.32(13) . 2_855
C1 O2 H2 109.5 . .
C7 N1 C6 118.76(11) . .
C7 C9 C8 118.20(11) . .
C7 C9 H9 120.9 . .
C8 C9 H9 120.9 . .
N2 C10 O1 112.84(10) . .
N2 C10 C8 128.13(11) . .
O1 C10 C8 119.01(11) . .
C9 C8 C5 118.99(11) . .
C9 C8 C10 121.71(11) . .
C5 C8 C10 119.29(11) . .
N1 C6 C5 122.22(11) . .
N1 C6 H6 118.9 . .
C5 C6 H6 118.9 . .
C3 C2 C4 116.66(11) . .
C3 C2 C1 120.81(11) . .
C4 C2 C1 122.48(11) . .
C10 N2 N2 106.00(7) . 2_855
F1 C4 C3 118.21(11) . 3_665
F1 C4 C2 120.30(11) . .
C3 C4 C2 121.38(11) 3_665 .
F2 C3 C4 117.89(11) . 3_665
F2 C3 C2 120.08(11) . .
C4 C3 C2 121.95(11) 3_665 .
N1 C7 C9 122.89(12) . .
N1 C7 H7 118.6 . .
C9 C7 H7 118.6 . .
C6 C5 C8 118.91(12) . .
C6 C5 H5 120.5 . .
C8 C5 H5 120.5 . .
O3 C1 O2 126.33(11) . .
O3 C1 C2 120.12(11) . .
O2 C1 C2 113.55(10) . .

loop_
_geom_bond_atom_site_label_1
_geom_bond_atom_site_label_2
_geom_bond_distance
_geom_bond_site_symmetry_2
F1 C4 1.3373(14) .
O1 C10 1.3592(14) .
O1 C10 1.3592(14) 2_855
F2 C3 1.3441(14) .
O2 C1 1.2957(16) .
O2 H2 0.8200 .
N1 C7 1.3408(16) .
N1 C6 1.3414(17) .
O3 C1 1.2163(16) .
C9 C7 1.3847(17) .
C9 C8 1.3925(18) .
C9 H9 0.9300 .
C10 N2 1.2951(17) .
C10 C8 1.4609(16) .
C8 C5 1.3949(17) .
C6 C5 1.3820(18) .
C6 H6 0.9300 .
C2 C3 1.3884(17) .
C2 C4 1.3888(17) .
C2 C1 1.5151(16) .
N2 N2 1.403(2) 2_855
C4 C3 1.3860(17) 3_665
C3 C4 1.3860(17) 3_665
C7 H7 0.9300 .
C5 H5 0.9300 .
